data_1559687
loop_
_publ_author_name
'Watkins, Daniel'
'Roseveare, Thomas M.'
'Warren, Mark R.'
'Thompson, Stephen P.'
'Fletcher, Ashleigh J.'
'Brammer, Lee'

_publ_section_title
;
 Multi-stimulus linear negative expansion of a breathing
 M(O<sub>2</sub>CR)<sub>4</sub>-node MOF.
;
_journal_name_full 'Faraday discussions'
_journal_page_first 133
_journal_page_last 151
_journal_paper_doi 10.1039/d0fd00089b
_journal_volume 225
_journal_year 2021
_chemical_formula_moiety '0.33(C48 H18 Cd3 N6 O36)'
_chemical_formula_sum 'C16 H6 Cd N2 O12'
_chemical_formula_weight 530.63
_chemical_name_common SHF-81-DMF
_space_group_crystal_system trigonal
_space_group_IT_number 152
_space_group_name_Hall 'P 31 2"'
_space_group_name_H-M_alt 'P 31 2 1'
_atom_sites_solution_hydrogens geom
_atom_sites_solution_primary direct
_audit_creation_date 2020-05-29
_audit_creation_method
;
Olex2 1.2
(compiled 2018.05.29 svn.r3508 for OlexSys, GUI svn.r5506)
;
_audit_update_record
;
2020-06-29 deposited with the CCDC.	2020-08-17 downloaded from the CCDC.
;
_cell_angle_alpha 90
_cell_angle_beta 90
_cell_angle_gamma 120
_cell_formula_units_Z 3
_cell_length_a 14.8744(10)
_cell_length_b 14.8744(10)
_cell_length_c 12.7248(9)
_cell_measurement_reflns_used 9692
_cell_measurement_temperature 100.0
_cell_measurement_theta_max 66.55
_cell_measurement_theta_min 3.43
_cell_volume 2438.2(3)
_computing_cell_refinement 'SAINT v8.37A (Bruker, 2015)'
_computing_data_reduction 'SAINT v8.37A (Bruker, 2015)'
_computing_molecular_graphics 'Olex2 (Dolomanov et al., 2009)'
_computing_publication_material 'Olex2 (Dolomanov et al., 2009)'
_computing_structure_refinement 'XL (Sheldrick, 2008)'
_computing_structure_solution 'XS (Sheldrick, 2008)'
_diffrn_ambient_temperature 100
_diffrn_measured_fraction_theta_full 0.997
_diffrn_measured_fraction_theta_max 0.997
_diffrn_measurement_device_type 'Bruker APEX-II CCD'
_diffrn_measurement_method '\f and \w scans'
_diffrn_radiation_type CuK\a
_diffrn_radiation_wavelength 1.54178
_diffrn_reflns_av_R_equivalents 0.0587
_diffrn_reflns_av_unetI/netI 0.0247
_diffrn_reflns_Laue_measured_fraction_full 0.997
_diffrn_reflns_Laue_measured_fraction_max 0.997
_diffrn_reflns_limit_h_max 17
_diffrn_reflns_limit_h_min -16
_diffrn_reflns_limit_k_max 17
_diffrn_reflns_limit_k_min -17
_diffrn_reflns_limit_l_max 15
_diffrn_reflns_limit_l_min -14
_diffrn_reflns_number 32861
_diffrn_reflns_point_group_measured_fraction_full 0.998
_diffrn_reflns_point_group_measured_fraction_max 0.998
_diffrn_reflns_theta_full 66.660
_diffrn_reflns_theta_max 66.660
_diffrn_reflns_theta_min 3.431
_diffrn_standards_number 0
_exptl_absorpt_coefficient_mu 5.775
_exptl_absorpt_correction_T_max 0.7528
_exptl_absorpt_correction_T_min 0.3594
_exptl_absorpt_correction_type multi-scan
_exptl_absorpt_process_details
'SADABS-2014/5 (Bruker,2014/5) was used for absorption correction. wR2(int) was 0.1281 before and 0.0844 after correction. The Ratio of minimum to maximum transmission is 0.4774.'
_exptl_crystal_colour 'clear orange'
_exptl_crystal_colour_lustre clear
_exptl_crystal_colour_primary orange
_exptl_crystal_density_diffrn 1.084
_exptl_crystal_description needle
_exptl_crystal_F_000 780
_exptl_crystal_recrystallization_method 'Re-crystallisation from solvent: DMF'
_exptl_crystal_size_max 0.2
_exptl_crystal_size_mid 0.15
_exptl_crystal_size_min 0.15
_refine_diff_density_max 0.384
_refine_diff_density_min -0.437
_refine_diff_density_rms 0.068
_refine_ls_abs_structure_details
;
 Flack x determined using 1069 quotients [(I+)-(I-)]/[(I+)+(I-)]
 (Parsons, Flack and Wagner, Acta Cryst. B69 (2013) 249-259).
;
_refine_ls_abs_structure_Flack 0.074(9)
_refine_ls_extinction_method none
_refine_ls_goodness_of_fit_ref 1.069
_refine_ls_hydrogen_treatment constr
_refine_ls_matrix_type full
_refine_ls_number_parameters 130
_refine_ls_number_reflns 2877
_refine_ls_number_restraints 120
_refine_ls_restrained_S_all 1.076
_refine_ls_R_factor_all 0.0425
_refine_ls_R_factor_gt 0.0335
_refine_ls_shift/su_max 0.000
_refine_ls_shift/su_mean 0.000
_refine_ls_structure_factor_coef Fsqd
_refine_ls_weighting_details 'w=1/[\s^2^(Fo^2^)+(0.0608P)^2^+2.1129P] where P=(Fo^2^+2Fc^2^)/3'
_refine_ls_weighting_scheme calc
_refine_ls_wR_factor_gt 0.0950
_refine_ls_wR_factor_ref 0.1047
_reflns_Friedel_coverage 0.780
_reflns_Friedel_fraction_full 0.999
_reflns_Friedel_fraction_max 0.998
_reflns_number_gt 2518
_reflns_number_total 2877
_reflns_threshold_expression 'I > 2\s(I)'
_cod_data_source_file d0fd00089b2.cif
_cod_data_source_block ilb3558_tmr_sq
_cod_depositor_comments 'Adding full bibliography for 1559676--1559688.cif.'
_cod_original_cell_volume 2438.1(4)
_cod_database_code 1559687
_shelx_shelxl_version_number 2018/3
_shelx_space_group_comment
;
The symmetry employed for this shelxl refinement is uniquely defined
by the following loop, which should always be used as a source of
symmetry information in preference to the above space-group names.
They are only intended as comments.
;
_olex2_refinement_description
;
1. Twinned data refinement
 Scales: 0.514(10)
 0.486(10)
2. Fixed Uiso
 At 1.2 times of:
  All C(H) groups
3. Restrained distances
 O7-O2
 2.25 with sigma of 0.02
 O2-C7
 1.25 with sigma of 0.02
 O7-C7
 1.25 with sigma of 0.02
 C7-C6
 1.4 with sigma of 0.02
4. Restrained planarity
 N6, C0AA, C4, C8
 with sigma of 0.1
 O11, N6, O13, C0AA
 with sigma of 0.1
5. Rigid body (RIGU) restrains
 All non-hydrogen atoms
 with sigma for 1-2 distances of 0.004 and sigma for 1-3 distances of 0.004
6.a Aromatic/amide H refined with riding coordinates:
 C17(H17), C8(H8), C19(H19)
6.b Fitted hexagon refined as free rotating group:
 C17(C4,C0AA,C8,C6,C19)
;
_olex2_submission_special_instructions 'No special instructions were received'

loop_
_space_group_symop_operation_xyz
'x, y, z'
'-y, x-y, z+1/3'
'-x+y, -x, z+2/3'
'x-y, -y, -z+2/3'
'-x, -x+y, -z+1/3'
'y, x, -z'

loop_
_atom_site_label
_atom_site_type_symbol
_atom_site_fract_x
_atom_site_fract_y
_atom_site_fract_z
_atom_site_U_iso_or_equiv
_atom_site_adp_type
_atom_site_occupancy
_atom_site_site_symmetry_order
_atom_site_calc_flag
_atom_site_refinement_flags_posn
_atom_site_refinement_flags_adp
_atom_site_refinement_flags_occupancy
_atom_site_disorder_assembly
_atom_site_disorder_group
Cd1 Cd -0.49969(15) -0.49969(15) 0.000000 0.0429(2) Uani 1 2 d S TU P . .
C5 C -0.4980(14) -0.3683(12) -0.1557(13) 0.067(4) Uani 1 1 d . U . . .
O0AA O -0.5898(12) -0.4402(12) -0.1183(12) 0.090(4) Uani 1 1 d . U . . .
C17 C -0.5958(6) -0.3300(11) -0.2921(13) 0.076(5) Uani 1 1 d . U . . .
H17 H -0.658658 -0.386364 -0.266233 0.091 Uiso 1 1 calc R . . . .
C4 C -0.5023(10) -0.3027(12) -0.2425(10) 0.075(4) Uani 1 1 d G U . . .
C0AA C -0.4103(6) -0.2202(13) -0.2804(12) 0.113(6) Uani 1 1 d G U . . .
C8 C -0.4117(7) -0.1650(11) -0.3679(12) 0.104(6) Uani 1 1 d G U . . .
H8 H -0.348764 -0.108671 -0.393761 0.124 Uiso 1 1 calc R . . . .
C6 C -0.5051(10) -0.1923(11) -0.4175(9) 0.075(4) Uani 1 1 d DG U . . .
C19 C -0.5972(6) -0.2748(12) -0.3796(12) 0.071(4) Uani 1 1 d G U . . .
H19 H -0.661048 -0.293421 -0.413552 0.085 Uiso 1 1 calc R . . . .
O1 O -0.4219(13) -0.3532(13) -0.1127(11) 0.115(6) Uani 1 1 d . U . . .
O2 O -0.4264(12) -0.0733(9) -0.5567(11) 0.092(4) Uani 1 1 d D U . . .
C7 C -0.5146(14) -0.1347(16) -0.5145(15) 0.080(6) Uani 1 1 d D U . . .
O7 O -0.5935(12) -0.1381(13) -0.5341(12) 0.096(5) Uani 1 1 d D U . . .
N6 N -0.3165(17) -0.1772(15) -0.2348(16) 0.150(7) Uani 1 1 d . U . . .
O11 O -0.246(3) -0.182(3) -0.276(2) 0.342(18) Uani 1 1 d . U . . .
O13 O -0.300(3) -0.134(3) -0.142(3) 0.36(2) Uani 1 1 d . U . . .

loop_
_atom_site_aniso_label
_atom_site_aniso_U_11
_atom_site_aniso_U_22
_atom_site_aniso_U_33
_atom_site_aniso_U_23
_atom_site_aniso_U_13
_atom_site_aniso_U_12
Cd1 0.0601(3) 0.0601(3) 0.0223(3) -0.0008(4) 0.0008(4) 0.0404(4)
C5 0.135(10) 0.075(8) 0.034(8) 0.003(6) -0.004(8) 0.084(8)
O0AA 0.125(9) 0.118(10) 0.052(7) 0.031(6) 0.001(6) 0.081(8)
C17 0.110(11) 0.113(14) 0.037(7) 0.012(7) 0.007(8) 0.080(11)
C4 0.114(10) 0.102(11) 0.041(8) 0.028(7) 0.015(7) 0.078(10)
C0AA 0.126(11) 0.145(17) 0.071(9) 0.039(9) 0.008(8) 0.071(11)
C8 0.089(9) 0.129(15) 0.087(11) 0.054(10) 0.014(8) 0.050(9)
C6 0.103(10) 0.093(11) 0.048(9) 0.008(7) 0.001(7) 0.062(9)
C19 0.096(10) 0.084(11) 0.040(7) 0.003(7) -0.004(8) 0.049(9)
O1 0.113(10) 0.148(14) 0.077(10) 0.061(9) -0.012(8) 0.060(10)
O2 0.127(10) 0.071(8) 0.080(10) 0.031(7) 0.009(8) 0.051(7)
C7 0.101(9) 0.068(11) 0.041(9) 0.007(7) -0.018(7) 0.020(8)
O7 0.137(10) 0.100(10) 0.058(8) 0.016(6) -0.023(7) 0.064(9)
N6 0.144(12) 0.158(15) 0.134(13) 0.063(11) -0.010(10) 0.065(11)
O11 0.25(2) 0.53(5) 0.33(3) 0.15(3) 0.09(2) 0.25(3)
O13 0.42(4) 0.42(4) 0.34(3) -0.25(3) -0.26(3) 0.27(4)

loop_
_atom_type_symbol
_atom_type_description
_atom_type_scat_dispersion_real
_atom_type_scat_dispersion_imag
_atom_type_scat_source
C C 0.0181 0.0091 'International Tables Vol C Tables 4.2.6.8 and 6.1.1.4'
H H 0.0000 0.0000 'International Tables Vol C Tables 4.2.6.8 and 6.1.1.4'
Cd Cd 0.1185 4.6533 'International Tables Vol C Tables 4.2.6.8 and 6.1.1.4'
N N 0.0311 0.0180 'International Tables Vol C Tables 4.2.6.8 and 6.1.1.4'
O O 0.0492 0.0322 'International Tables Vol C Tables 4.2.6.8 and 6.1.1.4'

loop_
_geom_angle_atom_site_label_1
_geom_angle_atom_site_label_2
_geom_angle_atom_site_label_3
_geom_angle
_geom_angle_site_symmetry_1
_geom_angle_site_symmetry_3
_geom_angle_publ_flag
O0AA Cd1 O0AA 169.4(7) 6 . ?
O0AA Cd1 C7 92.2(6) 6 3_445 ?
O0AA Cd1 C7 84.8(6) . 3_445 ?
O0AA Cd1 C7 84.8(6) 6 5_444 ?
O0AA Cd1 C7 92.2(6) . 5_444 ?
O0AA Cd1 O7 82.4(3) . 3_445 ?
O0AA Cd1 O7 99.2(3) . 5_444 ?
O0AA Cd1 O7 99.2(3) 6 3_445 ?
O0AA Cd1 O7 82.4(3) 6 5_444 ?
O1 Cd1 O0AA 53.3(5) . . ?
O1 Cd1 O0AA 53.3(5) 6 6 ?
O1 Cd1 O0AA 136.8(6) . 6 ?
O1 Cd1 O0AA 136.8(6) 6 . ?
O1 Cd1 O1 90.6(8) . 6 ?
O1 Cd1 C7 90.7(7) . 5_444 ?
O1 Cd1 C7 113.4(6) . 3_445 ?
O1 Cd1 C7 90.7(7) 6 3_445 ?
O1 Cd1 C7 113.4(6) 6 5_444 ?
O1 Cd1 O7 75.8(5) 6 3_445 ?
O1 Cd1 O7 92.4(6) . 3_445 ?
O1 Cd1 O7 75.7(5) . 5_444 ?
O1 Cd1 O7 92.4(6) 6 5_444 ?
O2 Cd1 O0AA 89.1(5) 5_444 6 ?
O2 Cd1 O0AA 89.1(5) 3_445 . ?
O2 Cd1 O0AA 83.4(5) 5_444 . ?
O2 Cd1 O0AA 83.4(5) 3_445 6 ?
O2 Cd1 O1 106.3(3) 3_445 6 ?
O2 Cd1 O1 106.3(3) 5_444 . ?
O2 Cd1 O1 134.5(4) 5_444 6 ?
O2 Cd1 O1 134.5(4) 3_445 . ?
O2 Cd1 O2 91.5(7) 5_444 3_445 ?
O2 Cd1 C7 118.4(7) 5_444 3_445 ?
O2 Cd1 C7 28.2(4) 3_445 3_445 ?
O2 Cd1 C7 28.2(4) 5_444 5_444 ?
O2 Cd1 C7 118.4(7) 3_445 5_444 ?
O2 Cd1 O7 53.8(4) 3_445 3_445 ?
O2 Cd1 O7 142.5(5) 3_445 5_444 ?
O2 Cd1 O7 53.8(4) 5_444 5_444 ?
O2 Cd1 O7 142.5(5) 5_444 3_445 ?
C7 Cd1 C7 146.2(8) 5_444 3_445 ?
O7 Cd1 C7 170.3(6) 5_444 3_445 ?
O7 Cd1 C7 25.6(4) 3_445 3_445 ?
O7 Cd1 C7 170.3(6) 3_445 5_444 ?
O7 Cd1 C7 25.6(4) 5_444 5_444 ?
O7 Cd1 O7 163.3(7) 3_445 5_444 ?
O0AA C5 C4 115.3(14) . . ?
O1 C5 O0AA 119.4(14) . . ?
O1 C5 C4 124.8(17) . . ?
C5 O0AA Cd1 89.0(10) . . ?
C4 C17 C19 120.0 . . ?
C17 C4 C5 120.5(12) . . ?
C0AA C4 C5 119.2(12) . . ?
C0AA C4 C17 120.0 . . ?
C4 C0AA C8 120.0 . . ?
N6 C0AA C4 127.0(13) . . ?
N6 C0AA C8 112.6(13) . . ?
C0AA C8 C6 120.0 . . ?
C8 C6 C7 123.7(12) . . ?
C19 C6 C8 120.0 . . ?
C19 C6 C7 116.3(12) . . ?
C6 C19 C17 120.0 . . ?
C5 O1 Cd1 97.2(12) . . ?
C7 O2 Cd1 91.8(11) . 2_454 ?
C6 C7 Cd1 168.7(12) . 2_454 ?
O2 C7 Cd1 60.1(9) . 2_454 ?
O2 C7 C6 112.6(15) . . ?
O7 C7 Cd1 65.7(11) . 2_454 ?
O7 C7 C6 120.7(16) . . ?
O7 C7 O2 125.8(17) . . ?
C7 O7 Cd1 88.6(12) . 2_454 ?
O11 N6 C0AA 121(3) . . ?
O11 N6 O13 118(3) . . ?
O13 N6 C0AA 121(3) . . ?

loop_
_geom_bond_atom_site_label_1
_geom_bond_atom_site_label_2
_geom_bond_distance
_geom_bond_site_symmetry_2
_geom_bond_publ_flag
Cd1 O0AA 2.456(12) 6 ?
Cd1 O0AA 2.456(12) . ?
Cd1 O1 2.371(13) . ?
Cd1 O1 2.371(13) 6 ?
Cd1 O2 2.356(13) 5_444 ?
Cd1 O2 2.356(13) 3_445 ?
Cd1 C7 2.718(17) 3_445 ?
Cd1 C7 2.718(17) 5_444 ?
Cd1 O7 2.478(15) 5_444 ?
Cd1 O7 2.478(15) 3_445 ?
C5 O0AA 1.33(2) . ?
C5 C4 1.496(15) . ?
C5 O1 1.17(2) . ?
C17 C4 1.3900 . ?
C17 C19 1.3900 . ?
C4 C0AA 1.3900 . ?
C0AA C8 1.3900 . ?
C0AA N6 1.34(2) . ?
C8 C6 1.3900 . ?
C6 C19 1.3900 . ?
C6 C7 1.548(17) . ?
O2 C7 1.283(17) . ?
C7 O7 1.176(16) . ?
N6 O11 1.21(3) . ?
N6 O13 1.31(3) . ?

loop_
_twin_individual_id
_twin_individual_mass_fraction_refined
1 0.514(10)
2 0.486(10)
